data_4340619
loop_
_publ_author_name
'Seredyuk, Maksym'
'Mu\~noz, M Carmen'
'Ksenofontov, Vadim'
'G\"utlich, Philipp'
'Galyametdinov, Yury'
'Real, Jose A.'

_publ_section_title
;
 Spin Crossover Star-Shaped Metallomesogens of Iron(II).
;
_journal_issue 16
_journal_name_full 'Inorganic chemistry'
_journal_page_first 8442
_journal_page_last 8454
_journal_paper_doi 10.1021/ic5010159
_journal_volume 53
_journal_year 2014
_chemical_formula_sum 'C48 H66 Cl2 Fe N10 O8'
_chemical_formula_weight 1037.86
_chemical_name_systematic
;
 ?
;
_space_group_IT_number 14
_symmetry_cell_setting monoclinic
_symmetry_space_group_name_Hall '-P 2ybc'
_symmetry_space_group_name_H-M 'P 1 21/c 1'
_atom_sites_solution_hydrogens geom
_atom_sites_solution_primary direct
_atom_sites_solution_secondary difmap
_audit_creation_method SHELXL-97
_cell_angle_alpha 90.00
_cell_angle_beta 103.348(13)
_cell_angle_gamma 90.00
_cell_formula_units_Z 4
_cell_length_a 15.760(2)
_cell_length_b 13.6383(12)
_cell_length_c 24.499(3)
_cell_measurement_reflns_used 100
_cell_measurement_temperature 120(1)
_cell_measurement_theta_max 20
_cell_measurement_theta_min 12
_cell_volume 5123.6(10)
_computing_cell_refinement 'HKL DENZO'
_computing_data_collection COLLECT
_computing_data_reduction 'HKL DENZO and SCALEPACK'
_computing_structure_refinement 'SHELXL-97 (Sheldrick, 2008)'
_computing_structure_solution SHELXS-978
_diffrn_ambient_temperature 120(1)
_diffrn_measured_fraction_theta_full 0.993
_diffrn_measured_fraction_theta_max 0.897
_diffrn_radiation_monochromator graphite
_diffrn_radiation_source 'fine-focus sealed tube'
_diffrn_radiation_type MoK\a
_diffrn_radiation_wavelength 0.71073
_diffrn_reflns_av_R_equivalents 0.0501
_diffrn_reflns_av_sigmaI/netI 0.0672
_diffrn_reflns_limit_h_max 19
_diffrn_reflns_limit_h_min -22
_diffrn_reflns_limit_k_max 19
_diffrn_reflns_limit_k_min -18
_diffrn_reflns_limit_l_max 34
_diffrn_reflns_limit_l_min -34
_diffrn_reflns_number 41548
_diffrn_reflns_theta_full 25.00
_diffrn_reflns_theta_max 30.66
_diffrn_reflns_theta_min 2.97
_exptl_absorpt_coefficient_mu 0.460
_exptl_absorpt_correction_T_max 0.9818
_exptl_absorpt_correction_T_min 0.9342
_exptl_absorpt_correction_type empirical
_exptl_absorpt_process_details 'Empirical absorption correction:XABS2'
_exptl_crystal_colour red
_exptl_crystal_density_diffrn 1.345
_exptl_crystal_density_method 'not measured'
_exptl_crystal_description prismatic
_exptl_crystal_F_000 2192
_exptl_crystal_size_max 0.15
_exptl_crystal_size_mid 0.08
_exptl_crystal_size_min 0.04
_refine_diff_density_max 1.043
_refine_diff_density_min -0.509
_refine_diff_density_rms 0.095
_refine_ls_extinction_method none
_refine_ls_goodness_of_fit_ref 0.935
_refine_ls_hydrogen_treatment mixed
_refine_ls_matrix_type full
_refine_ls_number_parameters 650
_refine_ls_number_reflns 14203
_refine_ls_number_restraints 0
_refine_ls_restrained_S_all 0.935
_refine_ls_R_factor_all 0.1821
_refine_ls_R_factor_gt 0.1069
_refine_ls_shift/su_max 0.031
_refine_ls_shift/su_mean 0.015
_refine_ls_structure_factor_coef Fsqd
_refine_ls_weighting_details 'calc w=1/[\s^2^(Fo^2^)+(0.1632P)^2^+16.6103P] where P=(Fo^2^+2Fc^2^)/3'
_refine_ls_weighting_scheme calc
_refine_ls_wR_factor_gt 0.1760
_refine_ls_wR_factor_ref 0.2911
_reflns_number_gt 5129
_reflns_number_total 14203
_reflns_threshold_expression >2sigma(I)
_cod_data_source_file ic5010159_si_001.cif
_cod_data_source_block ja1054
_cod_depositor_comments 'Adding full bibliography for 4340618--4340623.cif.'
_cod_original_cell_volume 5123.5(10)
_cod_original_sg_symbol_H-M P21/c
_cod_database_code 4340619

loop_
_symmetry_equiv_pos_as_xyz
'x, y, z'
'-x, y+1/2, -z+1/2'
'-x, -y, -z'
'x, -y-1/2, z-1/2'

loop_
_atom_site_label
_atom_site_type_symbol
_atom_site_fract_x
_atom_site_fract_y
_atom_site_fract_z
_atom_site_U_iso_or_equiv
_atom_site_adp_type
_atom_site_occupancy
_atom_site_symmetry_multiplicity
_atom_site_calc_flag
_atom_site_refinement_flags
Fe Fe 0.40198(8) 0.74403(7) 0.14478(4) 0.0374(3) Uani 1 1 d .
N1 N 0.4964(4) 0.8333(4) 0.1343(2) 0.0347(14) Uani 1 1 d .
N2 N 0.5039(5) 0.6718(4) 0.1870(2) 0.0378(15) Uani 1 1 d .
N3 N 0.3078(4) 0.8328(4) 0.1046(2) 0.0357(14) Uani 1 1 d .
N4 N 0.3869(4) 0.8254(4) 0.2081(2) 0.0378(15) Uani 1 1 d .
N5 N 0.4036(4) 0.6627(4) 0.0773(2) 0.0348(14) Uani 1 1 d .
N6 N 0.3117(5) 0.6479(4) 0.1510(2) 0.0431(16) Uani 1 1 d .
N7 N 0.4005(5) 0.6353(5) 0.2713(3) 0.0472(17) Uani 1 1 d .
N8 N 0.6399(4) 0.8622(4) 0.1528(2) 0.0398(15) Uani 1 1 d .
N9 N 0.2298(5) 0.9681(5) 0.1102(3) 0.0517(19) Uani 1 1 d .
N10 N 0.3324(4) 0.5478(4) 0.0185(2) 0.0419(16) Uani 1 1 d .
C1 C 0.5094(5) 0.9227(5) 0.1091(3) 0.0339(17) Uani 1 1 d .
C2 C 0.4514(6) 0.9888(5) 0.0777(3) 0.0391(18) Uani 1 1 d .
H2 H 0.3915 0.9781 0.0694 0.047 Uiso 1 1 calc R
C3 C 0.4869(6) 1.0716(5) 0.0591(3) 0.0429(19) Uani 1 1 d .
H3 H 0.4493 1.1175 0.0382 0.051 Uiso 1 1 calc R
C4 C 0.5768(6) 1.0896(5) 0.0703(3) 0.0434(19) Uani 1 1 d .
H4 H 0.5974 1.1458 0.0562 0.052 Uiso 1 1 calc R
C5 C 0.6343(6) 1.0252(5) 0.1016(3) 0.0425(19) Uani 1 1 d .
H5 H 0.6940 1.0372 0.1101 0.051 Uiso 1 1 calc R
C6 C 0.6001(5) 0.9406(5) 0.1205(3) 0.0373(18) Uani 1 1 d .
C7 C 0.5749(5) 0.8033(5) 0.1603(3) 0.0392(18) Uani 1 1 d .
C8 C 0.5782(6) 0.7105(5) 0.1883(3) 0.0388(18) Uani 1 1 d .
H8 H 0.6304 0.6807 0.2060 0.047 Uiso 1 1 calc R
C9 C 0.5015(6) 0.5752(5) 0.2134(3) 0.045(2) Uani 1 1 d .
H9A H 0.5574 0.5430 0.2173 0.054 Uiso 1 1 calc R
H9B H 0.4574 0.5347 0.1896 0.054 Uiso 1 1 calc R
C10 C 0.4809(7) 0.5857(6) 0.2711(3) 0.054(2) Uani 1 1 d .
H10A H 0.4788 0.5208 0.2869 0.064 Uiso 1 1 calc R
H10B H 0.5282 0.6212 0.2954 0.064 Uiso 1 1 calc R
C11 C 0.7345(5) 0.8476(6) 0.1726(4) 0.049(2) Uani 1 1 d .
H11A H 0.7451 0.7953 0.2001 0.059 Uiso 1 1 calc R
H11B H 0.7606 0.9070 0.1909 0.059 Uiso 1 1 calc R
C12 C 0.7775(6) 0.8221(7) 0.1249(5) 0.065(3) Uani 1 1 d .
H12A H 0.7693 0.8758 0.0983 0.078 Uiso 1 1 calc R
H12B H 0.7496 0.7645 0.1055 0.078 Uiso 1 1 calc R
C13 C 0.8749(7) 0.8022(9) 0.1459(6) 0.086(4) Uani 1 1 d .
H13A H 0.8825 0.7446 0.1698 0.104 Uiso 1 1 calc R
H13B H 0.9013 0.8572 0.1687 0.104 Uiso 1 1 calc R
C14 C 0.9226(9) 0.7862(9) 0.0999(7) 0.109(5) Uani 1 1 d .
H14A H 0.8946 0.7331 0.0761 0.131 Uiso 1 1 calc R
H14B H 0.9172 0.8449 0.0770 0.131 Uiso 1 1 calc R
C15 C 1.0187(10) 0.7621(13) 0.1206(10) 0.177(10) Uani 1 1 d .
H15A H 1.0467 0.8160 0.1437 0.212 Uiso 1 1 calc R
H15B H 1.0239 0.7044 0.1443 0.212 Uiso 1 1 calc R
C16 C 1.0649(12) 0.7444(13) 0.0780(11) 0.206(12) Uani 1 1 d .
H16A H 1.1250 0.7314 0.0950 0.247 Uiso 1 1 calc R
H16B H 1.0608 0.8011 0.0543 0.247 Uiso 1 1 calc R
H16C H 1.0399 0.6890 0.0559 0.247 Uiso 1 1 calc R
C17 C 0.2574(5) 0.8532(5) 0.0510(3) 0.0390(18) Uani 1 1 d .
C18 C 0.2508(6) 0.8065(5) -0.0002(3) 0.045(2) Uani 1 1 d .
H18 H 0.2844 0.7518 -0.0035 0.054 Uiso 1 1 calc R
C19 C 0.1915(6) 0.8454(6) -0.0464(3) 0.049(2) Uani 1 1 d .
H19 H 0.1838 0.8141 -0.0809 0.058 Uiso 1 1 calc R
C20 C 0.1434(7) 0.9299(7) -0.0421(4) 0.065(3) Uani 1 1 d .
H20 H 0.1061 0.9549 -0.0741 0.078 Uiso 1 1 calc R
C21 C 0.1500(6) 0.9779(6) 0.0092(3) 0.056(2) Uani 1 1 d .
H21 H 0.1173 1.0335 0.0123 0.068 Uiso 1 1 calc R
C22 C 0.2075(5) 0.9383(5) 0.0547(3) 0.0410(18) Uani 1 1 d .
C23 C 0.2875(6) 0.9027(5) 0.1378(3) 0.0421(19) Uani 1 1 d .
C24 C 0.3323(5) 0.8970(5) 0.1963(3) 0.0414(19) Uani 1 1 d .
H24 H 0.3226 0.9412 0.2231 0.050 Uiso 1 1 calc R
C25 C 0.1954(8) 1.0542(6) 0.1339(4) 0.069(3) Uani 1 1 d .
H25A H 0.1856 1.1068 0.1065 0.083 Uiso 1 1 calc R
H25B H 0.2381 1.0767 0.1667 0.083 Uiso 1 1 calc R
C26 C 0.1096(7) 1.0307(8) 0.1506(4) 0.079(3) Uani 1 1 d .
H26A H 0.0685 1.0029 0.1187 0.095 Uiso 1 1 calc R
H26B H 0.1203 0.9824 0.1805 0.095 Uiso 1 1 calc R
C27 C 0.0711(10) 1.1217(10) 0.1700(5) 0.116(6) Uani 1 1 d .
H27A H 0.1152 1.1532 0.1989 0.139 Uiso 1 1 calc R
H27B H 0.0554 1.1669 0.1388 0.139 Uiso 1 1 calc R
C28 C -0.0073(10) 1.1025(16) 0.1927(6) 0.163(9) Uani 1 1 d .
H28A H 0.0088 1.0691 0.2285 0.196 Uiso 1 1 calc R
H28B H -0.0491 1.0625 0.1669 0.196 Uiso 1 1 calc R
C29 C -0.0473(12) 1.2082(15) 0.1998(8) 0.142(6) Uani 1 1 d .
H29A H -0.0078 1.2441 0.2292 0.170 Uiso 1 1 calc R
H29B H -0.0539 1.2449 0.1651 0.170 Uiso 1 1 calc R
C30 C -0.1238(11) 1.1993(13) 0.2125(7) 0.126(6) Uani 1 1 d .
H30A H -0.1473 1.2632 0.2164 0.152 Uiso 1 1 calc R
H30B H -0.1170 1.1641 0.2472 0.152 Uiso 1 1 calc R
H30C H -0.1629 1.1640 0.1833 0.152 Uiso 1 1 calc R
C31 C 0.4366(6) 0.8146(5) 0.2668(3) 0.042(2) Uani 1 1 d .
H31A H 0.4334 0.8753 0.2868 0.051 Uiso 1 1 calc R
H31B H 0.4974 0.8023 0.2672 0.051 Uiso 1 1 calc R
C32 C 0.4015(6) 0.7298(5) 0.2973(3) 0.050(2) Uani 1 1 d .
H32A H 0.4370 0.7256 0.3353 0.060 Uiso 1 1 calc R
H32B H 0.3426 0.7458 0.2998 0.060 Uiso 1 1 calc R
C33 C 0.4438(5) 0.6551(5) 0.0330(3) 0.0352(17) Uani 1 1 d .
C34 C 0.5149(5) 0.7015(5) 0.0208(3) 0.0407(19) Uani 1 1 d .
H34 H 0.5451 0.7492 0.0447 0.049 Uiso 1 1 calc R
C35 C 0.5412(6) 0.6758(5) -0.0283(3) 0.0427(19) Uani 1 1 d .
H35 H 0.5905 0.7043 -0.0364 0.051 Uiso 1 1 calc R
C36 C 0.4921(6) 0.6062(5) -0.0654(3) 0.044(2) Uani 1 1 d .
H36 H 0.5089 0.5917 -0.0984 0.052 Uiso 1 1 calc R
C37 C 0.4214(6) 0.5596(5) -0.0547(3) 0.045(2) Uani 1 1 d .
H37 H 0.3901 0.5137 -0.0794 0.054 Uiso 1 1 calc R
C38 C 0.3982(5) 0.5838(5) -0.0048(3) 0.0383(18) Uani 1 1 d .
C39 C 0.3387(6) 0.5970(5) 0.0680(3) 0.0420(19) Uani 1 1 d .
C40 C 0.2884(5) 0.5891(5) 0.1092(3) 0.0408(18) Uani 1 1 d .
H40 H 0.2425 0.5451 0.1062 0.049 Uiso 1 1 calc R
C41 C 0.2643(6) 0.6409(6) 0.1964(3) 0.050(2) Uani 1 1 d .
H41A H 0.2100 0.6058 0.1828 0.060 Uiso 1 1 calc R
H41B H 0.2503 0.7063 0.2072 0.060 Uiso 1 1 calc R
C42 C 0.3190(6) 0.5878(6) 0.2476(3) 0.053(2) Uani 1 1 d .
H42A H 0.2854 0.5832 0.2761 0.063 Uiso 1 1 calc R
H42B H 0.3306 0.5216 0.2368 0.063 Uiso 1 1 calc R
C43 C 0.2614(6) 0.4806(6) -0.0069(4) 0.060(3) Uani 1 1 d .
H49A H 0.2448 0.4417 0.0221 0.072 Uiso 1 1 calc R
H43B H 0.2808 0.4364 -0.0325 0.072 Uiso 1 1 calc R
C44 C 0.1802(9) 0.5420(10) -0.0397(5) 0.124(6) Uani 1 1 d .
H44A H 0.1658 0.5879 -0.0130 0.149 Uiso 1 1 calc R
H44B H 0.2005 0.5808 -0.0674 0.149 Uiso 1 1 calc R
C45 C 0.0996(13) 0.4971(13) -0.0684(8) 0.152(7) Uani 1 1 d .
H45A H 0.0746 0.4640 -0.0408 0.183 Uiso 1 1 calc R
H45B H 0.1129 0.4473 -0.0935 0.183 Uiso 1 1 calc R
C46 C 0.0287(11) 0.5672(14) -0.1034(8) 0.145(8) Uani 1 1 d .
H46A H 0.0083 0.6097 -0.0773 0.174 Uiso 1 1 calc R
H46B H 0.0568 0.6087 -0.1262 0.174 Uiso 1 1 calc R
C47 C -0.0455(13) 0.5237(18) -0.1393(9) 0.192(11) Uani 1 1 d .
H47A H -0.0262 0.4646 -0.1548 0.230 Uiso 1 1 calc R
H47B H -0.0849 0.5036 -0.1162 0.230 Uiso 1 1 calc R
C48 C -0.0940(12) 0.5788(13) -0.1841(11) 0.185(9) Uani 1 1 d .
H48A H -0.1397 0.5388 -0.2059 0.222 Uiso 1 1 calc R
H48B H -0.0565 0.6007 -0.2075 0.222 Uiso 1 1 calc R
H48C H -0.1191 0.6345 -0.1698 0.222 Uiso 1 1 calc R
Cl1 Cl 0.23561(15) 0.02848(17) 0.31409(8) 0.0513(6) Uani 1 1 d .
O1 O 0.245(3) 0.071(2) 0.2630(13) 0.079(11) Uani 0.50 1 d P
O1A O 0.264(2) 0.0732(16) 0.2660(12) 0.038(5) Uani 0.50 1 d P
O2 O 0.1448(5) 0.0248(8) 0.3071(3) 0.111(3) Uani 1 1 d .
O3 O 0.278(3) -0.064(3) 0.3238(16) 0.082(11) Uani 0.50 1 d P
O3A O 0.261(3) -0.071(3) 0.3160(15) 0.081(12) Uani 0.50 1 d P
O4 O 0.2736(5) 0.0864(4) 0.3622(2) 0.0665(19) Uani 1 1 d .
Cl2 Cl 0.31537(16) 0.31040(16) 0.15024(11) 0.0591(6) Uani 1 1 d .
O5 O 0.3667(6) 0.3931(5) 0.1479(4) 0.101(3) Uani 1 1 d .
O6 O 0.2389(6) 0.3220(7) 0.1082(4) 0.120(3) Uani 1 1 d .
O7 O 0.364(2) 0.2176(17) 0.1472(16) 0.156(17) Uani 0.50 1 d P
O7A O 0.3587(19) 0.2351(15) 0.1293(10) 0.093(9) Uani 0.50 1 d P
O8 O 0.2989(8) 0.2932(10) 0.2001(4) 0.160(5) Uani 1 1 d .

loop_
_atom_site_aniso_label
_atom_site_aniso_U_11
_atom_site_aniso_U_22
_atom_site_aniso_U_33
_atom_site_aniso_U_23
_atom_site_aniso_U_13
_atom_site_aniso_U_12
Fe 0.0643(8) 0.0241(5) 0.0228(5) 0.0011(4) 0.0083(5) -0.0023(5)
N1 0.060(4) 0.024(3) 0.022(3) -0.004(2) 0.012(3) -0.001(3)
N2 0.064(5) 0.024(3) 0.026(3) 0.002(2) 0.013(3) -0.003(3)
N3 0.051(4) 0.030(3) 0.026(3) 0.000(2) 0.010(3) -0.001(3)
N4 0.057(4) 0.029(3) 0.026(3) 0.003(2) 0.007(3) -0.009(3)
N5 0.056(4) 0.024(3) 0.026(3) 0.002(2) 0.012(3) -0.003(3)
N6 0.072(5) 0.036(3) 0.023(3) 0.001(3) 0.016(3) 0.003(3)
N7 0.081(5) 0.032(3) 0.032(3) 0.000(3) 0.019(3) -0.005(4)
N8 0.056(4) 0.032(3) 0.034(3) 0.003(3) 0.016(3) 0.003(3)
N9 0.090(5) 0.033(3) 0.026(3) 0.000(3) 0.002(3) 0.003(4)
N10 0.066(4) 0.030(3) 0.027(3) 0.001(2) 0.007(3) -0.001(3)
C1 0.060(5) 0.023(3) 0.021(3) -0.001(3) 0.013(3) 0.001(3)
C2 0.059(5) 0.032(4) 0.029(4) -0.004(3) 0.017(3) 0.001(4)
C3 0.066(6) 0.033(4) 0.035(4) 0.003(3) 0.022(4) 0.003(4)
C4 0.071(6) 0.030(4) 0.039(4) 0.005(3) 0.032(4) -0.003(4)
C5 0.068(5) 0.030(4) 0.037(4) 0.000(3) 0.026(4) -0.001(4)
C6 0.058(5) 0.029(3) 0.027(3) -0.003(3) 0.013(3) 0.000(4)
C7 0.060(5) 0.032(4) 0.029(4) 0.002(3) 0.017(4) 0.003(4)
C8 0.061(5) 0.028(3) 0.028(4) -0.003(3) 0.013(4) 0.006(4)
C9 0.073(6) 0.025(3) 0.038(4) 0.011(3) 0.014(4) -0.003(4)
C10 0.100(7) 0.031(4) 0.031(4) 0.006(3) 0.017(4) 0.000(5)
C11 0.054(5) 0.036(4) 0.059(5) 0.006(4) 0.016(4) 0.000(4)
C12 0.064(6) 0.047(5) 0.090(8) 0.017(5) 0.028(6) 0.000(5)
C13 0.067(7) 0.073(7) 0.129(11) 0.019(7) 0.041(7) 0.003(6)
C14 0.110(10) 0.063(7) 0.180(15) 0.038(9) 0.087(11) 0.014(7)
C15 0.100(11) 0.138(14) 0.33(3) 0.128(17) 0.123(15) 0.056(10)
C16 0.155(16) 0.159(17) 0.36(3) 0.15(2) 0.17(2) 0.079(14)
C17 0.056(5) 0.033(4) 0.029(4) 0.001(3) 0.011(3) -0.003(4)
C18 0.068(6) 0.033(4) 0.031(4) 0.001(3) 0.008(4) -0.007(4)
C19 0.065(6) 0.046(5) 0.031(4) -0.003(3) 0.004(4) -0.014(4)
C20 0.088(7) 0.055(5) 0.040(5) 0.009(4) -0.007(5) -0.004(5)
C21 0.082(7) 0.043(5) 0.039(5) 0.002(4) 0.003(4) 0.006(5)
C22 0.059(5) 0.030(4) 0.033(4) 0.003(3) 0.010(4) 0.000(4)
C23 0.075(6) 0.025(3) 0.027(4) 0.004(3) 0.013(4) 0.000(4)
C24 0.061(5) 0.028(4) 0.034(4) 0.002(3) 0.009(4) -0.005(4)
C25 0.118(9) 0.038(5) 0.045(5) 0.004(4) 0.008(6) 0.026(5)
C26 0.088(8) 0.090(8) 0.050(6) -0.021(5) -0.003(5) 0.042(7)
C27 0.155(13) 0.112(10) 0.057(7) -0.033(7) -0.023(8) 0.078(10)
C28 0.093(10) 0.28(2) 0.097(11) -0.111(13) -0.011(8) 0.084(13)
C29 0.122(13) 0.188(18) 0.115(13) -0.026(13) 0.028(11) 0.013(14)
C30 0.132(13) 0.153(15) 0.103(12) 0.019(10) 0.046(10) 0.049(12)
C31 0.074(6) 0.031(4) 0.019(3) -0.002(3) 0.005(3) -0.008(4)
C32 0.085(6) 0.039(4) 0.026(4) -0.002(3) 0.012(4) -0.005(4)
C33 0.055(5) 0.022(3) 0.028(4) 0.000(3) 0.008(3) 0.002(3)
C34 0.061(5) 0.025(3) 0.036(4) 0.010(3) 0.011(4) 0.008(4)
C35 0.066(5) 0.031(4) 0.033(4) 0.004(3) 0.016(4) 0.003(4)
C36 0.074(6) 0.036(4) 0.026(4) 0.002(3) 0.022(4) 0.024(4)
C37 0.073(6) 0.031(4) 0.029(4) -0.002(3) 0.009(4) 0.004(4)
C38 0.066(5) 0.017(3) 0.030(4) 0.004(3) 0.006(4) 0.001(3)
C39 0.068(5) 0.032(4) 0.023(3) -0.001(3) 0.005(3) 0.000(4)
C40 0.061(5) 0.036(4) 0.027(4) 0.001(3) 0.012(3) -0.011(4)
C41 0.077(6) 0.045(4) 0.034(4) -0.003(3) 0.022(4) -0.014(4)
C42 0.089(7) 0.033(4) 0.035(4) 0.009(3) 0.013(4) -0.007(4)
C43 0.093(7) 0.051(5) 0.037(4) -0.005(4) 0.016(5) -0.025(5)
C44 0.131(11) 0.139(12) 0.066(7) 0.038(7) -0.054(7) -0.088(10)
C45 0.203(18) 0.135(15) 0.126(14) -0.023(12) 0.051(13) -0.058(14)
C46 0.103(12) 0.173(17) 0.164(17) 0.075(15) 0.043(12) 0.068(12)
C47 0.123(15) 0.26(3) 0.161(18) 0.095(18) -0.028(13) -0.056(17)
C48 0.145(16) 0.128(14) 0.28(3) 0.056(17) 0.054(17) 0.073(13)
Cl1 0.0607(14) 0.0609(13) 0.0339(10) 0.0048(9) 0.0143(9) -0.0036(11)
O1 0.09(2) 0.121(19) 0.020(10) 0.018(10) 0.008(10) -0.070(14)
O1A 0.046(10) 0.037(9) 0.029(9) -0.009(7) 0.005(7) 0.001(8)
O2 0.056(5) 0.208(10) 0.075(5) 0.037(6) 0.027(4) -0.011(5)
O3 0.12(2) 0.057(16) 0.041(11) -0.022(9) -0.024(11) 0.019(15)
O3A 0.16(3) 0.040(12) 0.053(18) 0.003(11) 0.04(2) -0.038(15)
O4 0.116(5) 0.051(3) 0.031(3) 0.001(3) 0.015(3) 0.015(4)
Cl2 0.0622(15) 0.0459(12) 0.0692(15) 0.0132(11) 0.0150(12) -0.0053(11)
O5 0.124(7) 0.048(4) 0.145(8) 0.003(5) 0.060(6) -0.007(4)
O6 0.118(7) 0.138(8) 0.086(6) 0.021(6) -0.010(5) -0.012(6)
O7 0.111(18) 0.038(10) 0.26(4) 0.058(15) -0.07(2) -0.007(11)
O7A 0.16(2) 0.037(10) 0.110(15) 0.016(10) 0.082(15) 0.060(11)
O8 0.204(11) 0.212(12) 0.090(7) 0.065(8) 0.085(8) 0.050(10)

loop_
_atom_type_symbol
_atom_type_description
_atom_type_scat_dispersion_real
_atom_type_scat_dispersion_imag
_atom_type_scat_source
C C 0.0033 0.0016 'International Tables Vol C Tables 4.2.6.8 and 6.1.1.4'
H H 0.0000 0.0000 'International Tables Vol C Tables 4.2.6.8 and 6.1.1.4'
N N 0.0061 0.0033 'International Tables Vol C Tables 4.2.6.8 and 6.1.1.4'
O O 0.0106 0.0060 'International Tables Vol C Tables 4.2.6.8 and 6.1.1.4'
Cl Cl 0.1484 0.1585 'International Tables Vol C Tables 4.2.6.8 and 6.1.1.4'
Fe Fe 0.3463 0.8444 'International Tables Vol C Tables 4.2.6.8 and 6.1.1.4'

loop_
_geom_angle_atom_site_label_1
_geom_angle_atom_site_label_2
_geom_angle_atom_site_label_3
_geom_angle
N2 Fe N1 80.2(3)
N1 Fe N3 93.4(2)
N4 Fe N1 89.2(2)
N1 Fe N5 94.7(2)
N1 Fe N6 175.3(2)
N2 Fe N3 172.7(2)
N2 Fe N4 95.8(2)
N2 Fe N5 89.6(2)
N2 Fe N6 98.2(3)
N4 Fe N3 80.5(2)
N3 Fe N5 94.5(2)
N6 Fe N3 88.5(3)
N4 Fe N5 173.9(3)
N4 Fe N6 95.4(3)
N6 Fe N5 80.8(2)
C7 N1 C1 105.4(6)
C7 N1 Fe 113.3(5)
C1 N1 Fe 141.3(5)
C8 N2 C9 118.4(7)
C8 N2 Fe 116.0(5)
C9 N2 Fe 125.4(5)
C23 N3 C17 105.4(6)
C23 N3 Fe 112.8(5)
C17 N3 Fe 141.5(5)
C24 N4 C31 118.1(6)
C24 N4 Fe 116.5(5)
C31 N4 Fe 125.3(5)
C39 N5 C33 106.7(6)
C39 N5 Fe 110.9(5)
C33 N5 Fe 142.0(5)
C40 N6 C41 117.2(7)
C40 N6 Fe 115.7(5)
C41 N6 Fe 126.9(5)
C32 N7 C42 120.1(8)
C32 N7 C10 120.3(7)
C42 N7 C10 119.5(7)
C7 N8 C6 106.2(6)
C7 N8 C11 128.3(6)
C6 N8 C11 125.5(7)
C23 N9 C22 106.8(6)
C23 N9 C25 127.1(6)
C22 N9 C25 126.2(7)
C39 N10 C38 106.4(6)
C39 N10 C43 125.0(7)
C38 N10 C43 128.1(6)
C6 C1 N1 107.9(6)
C6 C1 C2 120.4(6)
N1 C1 C2 131.7(7)
C3 C2 C1 116.7(7)
C3 C2 H2 121.7
C1 C2 H2 121.6
C2 C3 C4 123.1(7)
C2 C3 H3 118.4
C4 C3 H3 118.4
C5 C4 C3 120.5(7)
C5 C4 H4 119.7
C3 C4 H4 119.8
C4 C5 C6 117.5(8)
C4 C5 H5 121.3
C6 C5 H5 121.3
N8 C6 C1 106.4(6)
N8 C6 C5 131.8(8)
C1 C6 C5 121.8(7)
N1 C7 N8 114.1(6)
N1 C7 C8 115.5(7)
N8 C7 C8 130.3(7)
N2 C8 C7 114.9(7)
N2 C8 H8 122.6
C7 C8 H8 122.5
N2 C9 C10 110.8(6)
N2 C9 H9A 109.5
C10 C9 H9A 109.5
N2 C9 H9B 109.5
C10 C9 H9B 109.5
H9A C9 H9B 108.1
N7 C10 C9 115.1(7)
N7 C10 H10A 108.5
C9 C10 H10A 108.5
N7 C10 H10B 108.5
C9 C10 H10B 108.5
H10A C10 H10B 107.5
N8 C11 C12 112.1(7)
N8 C11 H11A 109.2
C12 C11 H11A 109.2
N8 C11 H11B 109.2
C12 C11 H11B 109.2
H11A C11 H11B 107.9
C11 C12 C13 112.0(9)
C11 C12 H12A 109.2
C13 C12 H12A 109.2
C11 C12 H12B 109.2
C13 C12 H12B 109.2
H12A C12 H12B 107.9
C12 C13 C14 114.2(11)
C12 C13 H13A 108.7
C14 C13 H13A 108.7
C12 C13 H13B 108.7
C14 C13 H13B 108.7
H13A C13 H13B 107.6
C15 C14 C13 114.3(15)
C15 C14 H14A 108.7
C13 C14 H14A 108.7
C15 C14 H14B 108.7
C13 C14 H14B 108.7
H14A C14 H14B 107.6
C16 C15 C14 116(2)
C16 C15 H15A 108.5
C14 C15 H15A 108.4
C16 C15 H15B 108.4
C14 C15 H15B 108.4
H15A C15 H15B 107.5
C15 C16 H16A 109.5
C15 C16 H16B 109.4
H16A C16 H16B 109.5
C15 C16 H16C 109.5
H16A C16 H16C 109.5
H16B C16 H16C 109.5
N3 C17 C18 131.8(7)
N3 C17 C22 107.9(6)
C18 C17 C22 120.3(7)
C17 C18 C19 117.1(8)
C17 C18 H18 121.4
C19 C18 H18 121.4
C20 C19 C18 121.7(8)
C20 C19 H19 119.1
C18 C19 H19 119.1
C19 C20 C21 121.6(8)
C19 C20 H20 119.2
C21 C20 H20 119.2
C22 C21 C20 116.3(8)
C22 C21 H21 121.9
C20 C21 H21 121.8
N9 C22 C21 130.7(7)
N9 C22 C17 106.5(6)
C21 C22 C17 122.8(7)
N9 C23 N3 113.4(6)
N9 C23 C24 130.9(7)
N3 C23 C24 115.7(7)
N4 C24 C23 114.3(7)
N4 C24 H24 122.9
C23 C24 H24 122.9
N9 C25 C26 111.5(8)
N9 C25 H25A 109.3
C26 C25 H25A 109.3
N9 C25 H25B 109.3
C26 C25 H25B 109.3
H25A C25 H25B 108.0
C27 C26 C25 110.8(11)
C27 C26 H26A 109.4
C25 C26 H26A 109.5
C27 C26 H26B 109.5
C25 C26 H26B 109.5
H26A C26 H26B 108.1
C28 C27 C26 113.7(14)
C28 C27 H27A 108.8
C26 C27 H27A 108.8
C28 C27 H27B 108.8
C26 C27 H27B 108.9
H27A C27 H27B 107.7
C27 C28 C29 105.3(16)
C27 C28 H28A 110.7
C29 C28 H28A 110.7
C27 C28 H28B 110.6
C29 C28 H28B 110.7
H28A C28 H28B 108.8
C30 C29 C28 110.4(18)
C30 C29 H29A 109.6
C28 C29 H29A 109.6
C30 C29 H29B 109.6
C28 C29 H29B 109.6
H29A C29 H29B 108.1
C29 C30 H30A 109.5
C29 C30 H30B 109.4
H30A C30 H30B 109.5
C29 C30 H30C 109.5
H30A C30 H30C 109.5
H30B C30 H30C 109.5
N4 C31 C32 112.2(6)
N4 C31 H31A 109.2
C32 C31 H31A 109.2
N4 C31 H31B 109.2
C32 C31 H31B 109.2
H31A C31 H31B 107.9
N7 C32 C31 115.2(7)
N7 C32 H32A 108.4
C31 C32 H32A 108.5
N7 C32 H32B 108.5
C31 C32 H32B 108.5
H32A C32 H32B 107.5
N5 C33 C34 132.8(7)
N5 C33 C38 107.9(7)
C34 C33 C38 119.2(7)
C33 C34 C35 119.1(7)
C33 C34 H34 120.4
C35 C34 H34 120.4
C34 C35 C36 119.5(8)
C34 C35 H35 120.3
C36 C35 H35 120.3
C37 C36 C35 122.7(7)
C37 C36 H36 118.6
C35 C36 H36 118.6
C36 C37 C38 116.8(7)
C36 C37 H37 121.6
C38 C37 H37 121.6
N10 C38 C37 130.5(7)
N10 C38 C33 106.9(7)
C37 C38 C33 122.6(8)
N5 C39 N10 112.0(7)
N5 C39 C40 117.3(6)
N10 C39 C40 130.7(7)
N6 C40 C39 114.4(7)
N6 C40 H40 122.8
C39 C40 H40 122.8
N6 C41 C42 111.1(7)
N6 C41 H41A 109.4
C42 C41 H41A 109.4
N6 C41 H41B 109.4
C42 C41 H41B 109.4
H41A C41 H41B 108.0
N7 C42 C41 113.6(6)
N7 C42 H42A 108.9
C41 C42 H42A 108.8
N7 C42 H42B 108.8
C41 C42 H42B 108.8
H42A C42 H42B 107.7
N10 C43 C44 109.4(7)
N10 C43 H49A 109.8
C44 C43 H49A 109.6
N10 C43 H43B 109.8
C44 C43 H43B 110.1
H49A C43 H43B 108.2
C45 C44 C43 122.8(12)
C45 C44 H44A 107.0
C43 C44 H44A 106.8
C45 C44 H44B 106.3
C43 C44 H44B 106.4
H44A C44 H44B 106.5
C44 C45 C46 116.4(14)
C44 C45 H45A 107.9
C46 C45 H45A 108.3
C44 C45 H45B 108.6
C46 C45 H45B 108.0
H45A C45 H45B 107.3
C47 C46 C45 117.7(18)
C47 C46 H46A 107.7
C45 C46 H46A 107.7
C47 C46 H46B 108.1
C45 C46 H46B 108.0
H46A C46 H46B 107.2
C48 C47 C46 118.9(19)
C48 C47 H47A 107.6
C46 C47 H47A 107.4
C48 C47 H47B 107.5
C46 C47 H47B 107.8
H47A C47 H47B 107.0
C47 C48 H48A 109.5
C47 C48 H48B 109.4
H48A C48 H48B 109.5
C47 C48 H48C 109.5
H48A C48 H48C 109.5
H48B C48 H48C 109.5
O3A Cl1 O2 104.1(19)
O3A Cl1 O4 116.2(17)
O2 Cl1 O4 110.0(5)
O3A Cl1 O3 12(3)
O2 Cl1 O3 114.6(19)
O4 Cl1 O3 105.2(16)
O3A Cl1 O1 110(2)
O2 Cl1 O1 102.8(16)
O4 Cl1 O1 112.8(14)
O3 Cl1 O1 112(2)
O3A Cl1 O1A 106.5(16)
O2 Cl1 O1A 113.8(13)
O4 Cl1 O1A 106.4(11)
O3 Cl1 O1A 106(2)
O1 Cl1 O1A 11(3)
O8 Cl2 O7A 115.2(11)
O8 Cl2 O5 114.7(8)
O7A Cl2 O5 104.0(12)
O8 Cl2 O6 112.3(7)
O7A Cl2 O6 102.9(13)
O5 Cl2 O6 106.7(6)
O8 Cl2 O7 96.2(15)
O7A Cl2 O7 19.2(19)
O5 Cl2 O7 112.0(12)
O6 Cl2 O7 115.0(13)

loop_
_geom_bond_atom_site_label_1
_geom_bond_atom_site_label_2
_geom_bond_distance
Fe N1 1.984(6)
Fe N2 1.963(6)
Fe N3 1.991(6)
Fe N4 1.967(6)
Fe N5 1.996(6)
Fe N6 1.966(7)
N1 C7 1.319(10)
N1 C1 1.404(8)
N2 C8 1.279(10)
N2 C9 1.471(8)
N3 C23 1.339(9)
N3 C17 1.396(9)
N4 C24 1.289(9)
N4 C31 1.477(8)
N5 C39 1.338(9)
N5 C33 1.382(9)
N6 C40 1.284(9)
N6 C41 1.480(10)
N7 C32 1.436(9)
N7 C42 1.436(11)
N7 C10 1.437(11)
N8 C7 1.346(10)
N8 C6 1.390(9)
N8 C11 1.471(10)
N9 C23 1.340(10)
N9 C22 1.385(9)
N9 C25 1.468(11)
N10 C39 1.370(9)
N10 C38 1.383(10)
N10 C43 1.469(10)
C1 C6 1.413(10)
C1 C2 1.384(10)
C2 C3 1.382(10)
C2 H2 0.9300
C3 C4 1.402(11)
C3 H3 0.9300
C4 C5 1.364(11)
C4 H4 0.9300
C5 C6 1.397(10)
C5 H5 0.9300
C7 C8 1.436(10)
C8 H8 0.9300
C9 C10 1.527(11)
C9 H9A 0.9700
C9 H9B 0.9700
C10 H10A 0.9700
C10 H10B 0.9700
C11 C12 1.521(13)
C11 H11A 0.9700
C11 H11B 0.9700
C12 C13 1.526(14)
C12 H12A 0.9700
C12 H12B 0.9700
C13 C14 1.509(17)
C13 H13A 0.9700
C13 H13B 0.9700
C14 C15 1.518(19)
C14 H14A 0.9700
C14 H14B 0.9700
C15 C16 1.42(3)
C15 H15A 0.9700
C15 H15B 0.9700
C16 H16A 0.9600
C16 H16B 0.9600
C16 H16C 0.9600
C17 C18 1.389(10)
C17 C22 1.417(10)
C18 C19 1.394(10)
C18 H18 0.9300
C19 C20 1.397(12)
C19 H19 0.9300
C20 C21 1.398(12)
C20 H20 0.9300
C21 C22 1.374(10)
C21 H21 0.9300
C23 C24 1.447(10)
C24 H24 0.9300
C25 C26 1.534(15)
C25 H25A 0.9700
C25 H25B 0.9700
C26 C27 1.506(14)
C26 H26A 0.9700
C26 H26B 0.9700
C27 C28 1.49(2)
C27 H27A 0.9700
C27 H27B 0.9700
C28 C29 1.60(2)
C28 H28A 0.9700
C28 H28B 0.9700
C29 C30 1.319(19)
C29 H29A 0.9700
C29 H29B 0.9700
C30 H30A 0.9600
C30 H30B 0.9600
C30 H30C 0.9600
C31 C32 1.546(10)
C31 H31A 0.9700
C31 H31B 0.9700
C32 H32A 0.9700
C32 H32B 0.9700
C33 C34 1.379(11)
C33 C38 1.417(9)
C34 C35 1.403(11)
C34 H34 0.9300
C35 C36 1.414(11)
C35 H35 0.9300
C36 C37 1.360(12)
C36 H36 0.9300
C37 C38 1.395(11)
C37 H37 0.9300
C39 C40 1.424(11)
C40 H40 0.9300
C41 C42 1.530(11)
C41 H41A 0.9700
C41 H41B 0.9700
C42 H42A 0.9700
C42 H42B 0.9700
C43 C44 1.584(16)
C43 H49A 0.9700
C43 H43B 0.9700
C44 C45 1.439(18)
C44 H44A 0.9700
C44 H44B 0.9700
C45 C46 1.57(2)
C45 H45A 0.9700
C45 H45B 0.9700
C46 C47 1.42(2)
C46 H46A 0.9700
C46 H46B 0.9700
C47 C48 1.40(2)
C47 H47A 0.9700
C47 H47B 0.9700
C48 H48A 0.9600
C48 H48B 0.9600
C48 H48C 0.9600
Cl1 O3A 1.41(4)
Cl1 O2 1.402(7)
Cl1 O4 1.431(6)
Cl1 O3 1.43(4)
Cl1 O1 1.42(3)
Cl1 O1A 1.48(3)
Cl2 O8 1.328(9)
Cl2 O7A 1.395(16)
Cl2 O5 1.396(8)
Cl2 O6 1.402(8)
Cl2 O7 1.49(3)
